data_4085374
loop_
_publ_author_name
'Romanov, Alexander S.'
'Bochmann, Manfred'

_publ_section_title
;
 Gold(I) and Gold(III) Complexes of Cyclic (Alkyl)(amino)carbenes.
;
_journal_issue 11
_journal_name_full Organometallics
_journal_page_first 2439
_journal_page_last 2454
_journal_paper_doi 10.1021/om501211p
_journal_volume 34
_journal_year 2015
_chemical_formula_moiety 'C27 H39 Au I3 N'
_chemical_formula_sum 'C27 H39 Au I3 N'
_chemical_formula_weight 955.26
_chemical_name_systematic
; 
 ? 
;
_space_group_crystal_system monoclinic
_space_group_IT_number 14
_space_group_name_Hall '-P 2yn'
_space_group_name_H-M_alt 'P 1 21/n 1'
_symmetry_space_group_name_Hall '-P 2yn'
_symmetry_space_group_name_H-M 'P 1 21/n 1'
_atom_sites_solution_hydrogens geom
_atom_sites_solution_primary direct
_atom_sites_solution_secondary difmap
_audit_creation_method SHELXL-97
_cell_angle_alpha 90.00
_cell_angle_beta 99.162(2)
_cell_angle_gamma 90.00
_cell_formula_units_Z 4
_cell_length_a 13.1531(2)
_cell_length_b 16.7616(2)
_cell_length_c 13.3059(2)
_cell_measurement_reflns_used 15209
_cell_measurement_temperature 140(2)
_cell_measurement_theta_max 32.6218
_cell_measurement_theta_min 3.1312
_cell_volume 2896.09(7)
_computing_cell_refinement
;                                                                           
CrysAlisPro, Agilent Technologies,                                          
Version 1.171.36.21 (release 14-08-2012 CrysAlis171 .NET)                   
(compiled Sep 14 2012,17:21:16)                                             
;
_computing_data_collection
;                                                                           
CrysAlisPro, Agilent Technologies,                                          
Version 1.171.36.21 (release 14-08-2012 CrysAlis171 .NET)                   
(compiled Sep 14 2012,17:21:16)                                             
;
_computing_data_reduction
;                                                                           
CrysAlisPro, Agilent Technologies,                                          
Version 1.171.36.21 (release 14-08-2012 CrysAlis171 .NET)                   
(compiled Sep 14 2012,17:21:16)                                             
;
_computing_molecular_graphics 'ORTEP (Johnson, 1976 and Farrugia, 1997)'
_computing_publication_material 'SHELXL-97 (Sheldrick, 2008) and WINGX (Farrugia, 1999)'
_computing_structure_refinement 'SHELXL-97 (Sheldrick, 2008)'
_computing_structure_solution 'SHELXS-97 (Sheldrick, 2008)'
_diffrn_ambient_temperature 140(2)
_diffrn_detector_area_resol_mean 16.0050
_diffrn_measured_fraction_theta_full 0.998
_diffrn_measured_fraction_theta_max 0.998
_diffrn_measurement_device_type
;                                              
 'Oxford Diffraction Xcalibur 3/Sapphire3 CCD' 
;
_diffrn_measurement_method 'Thin slice \w scans'
_diffrn_radiation_monochromator graphite
_diffrn_radiation_source 'Enhance (Mo) X-ray Source'
_diffrn_radiation_type Mo-K\a
_diffrn_radiation_wavelength 0.71073
_diffrn_reflns_av_R_equivalents 0.0413
_diffrn_reflns_av_sigmaI/netI 0.0256
_diffrn_reflns_limit_h_max 17
_diffrn_reflns_limit_h_min -17
_diffrn_reflns_limit_k_max 22
_diffrn_reflns_limit_k_min 0
_diffrn_reflns_limit_l_max 17
_diffrn_reflns_limit_l_min 0
_diffrn_reflns_number 50927
_diffrn_reflns_theta_full 28.00
_diffrn_reflns_theta_max 28.00
_diffrn_reflns_theta_min 3.14
_exptl_absorpt_coefficient_mu 8.293
_exptl_absorpt_correction_T_max 0.2514
_exptl_absorpt_correction_T_min 0.1594
_exptl_absorpt_correction_type multi-scan
_exptl_absorpt_process_details
;                                                             
 CrysAlisPro RED, Oxford Diffraction Ltd., Version 1.171.33.66
 Empirical absorption correction using spherical harmonics,   
  implemented in SCALE3 ABSPACK scaling algorithm.            
;
_exptl_crystal_colour brown
_exptl_crystal_density_diffrn 2.191
_exptl_crystal_density_meas ?
_exptl_crystal_density_method 'not measured'
_exptl_crystal_description block
_exptl_crystal_F_000 1784
_exptl_crystal_size_max 0.35
_exptl_crystal_size_mid 0.31
_exptl_crystal_size_min 0.23
_refine_diff_density_max 2.916
_refine_diff_density_min -1.202
_refine_diff_density_rms 0.173
_refine_ls_extinction_method none
_refine_ls_goodness_of_fit_ref 1.032
_refine_ls_hydrogen_treatment constr
_refine_ls_matrix_type full
_refine_ls_number_parameters 294
_refine_ls_number_reflns 6990
_refine_ls_number_restraints 0
_refine_ls_restrained_S_all 1.032
_refine_ls_R_factor_all 0.0353
_refine_ls_R_factor_gt 0.0293
_refine_ls_shift/su_max 0.001
_refine_ls_shift/su_mean 0.000
_refine_ls_structure_factor_coef Fsqd
_refine_ls_weighting_details 'calc w=1/[\s^2^(Fo^2^)+(0.0260P)^2^+19.6100P] where P=(Fo^2^+2Fc^2^)/3'
_refine_ls_weighting_scheme calc
_refine_ls_wR_factor_gt 0.0668
_refine_ls_wR_factor_ref 0.0700
_reflns_number_gt 6268
_reflns_number_total 6990
_reflns_threshold_expression 'I > 2\s(I)'
_cod_data_source_file om501211p_si_002.cif
_cod_data_source_block 25_AdCAACAuI_I2
_cod_depositor_comments
;
The following automatic conversions were performed:

'_exptl_crystal_density_meas' value 'not measured' was changed to '?'
- the value is perceived as not measured.

Automatic conversion script
Id: cif_fix_values 3008 2015-01-20 13:52:24Z robertas 

 Adding full bibliography for 4085360--4085377.cif.

 Adding full bibliography for 4085360--4085377.cif.
;
_cod_database_code 4085374

loop_
_symmetry_equiv_pos_as_xyz
'x, y, z'
'-x+1/2, y+1/2, -z+1/2'
'-x, -y, -z'
'x-1/2, -y-1/2, z-1/2'

loop_
_atom_site_label
_atom_site_type_symbol
_atom_site_fract_x
_atom_site_fract_y
_atom_site_fract_z
_atom_site_U_iso_or_equiv
_atom_site_adp_type
_atom_site_occupancy
_atom_site_symmetry_multiplicity
_atom_site_calc_flag
_atom_site_refinement_flags
Au1 Au 0.279312(14) 0.375377(11) 0.371221(13) 0.01582(5) Uani 1 1 d .
I3 I -0.18701(3) 0.23218(2) 0.38866(3) 0.03164(9) Uani 1 1 d .
I1 I 0.25089(3) 0.30853(2) 0.53821(2) 0.02293(8) Uani 1 1 d .
I2 I 0.01855(3) 0.265153(19) 0.45473(2) 0.02135(8) Uani 1 1 d .
N1 N 0.2154(3) 0.4564(2) 0.1802(3) 0.0116(7) Uani 1 1 d .
C6 C 0.0617(4) 0.3719(3) 0.1642(3) 0.0148(9) Uani 1 1 d .
C17 C 0.4737(4) 0.3872(3) 0.2018(3) 0.0148(9) Uani 1 1 d .
H17A H 0.4416 0.3413 0.1637 0.018 Uiso 1 1 calc R
C2 C 0.3934(3) 0.4554(3) 0.1990(3) 0.0116(8) Uani 1 1 d .
C25 C 0.4478(4) 0.5261(3) 0.2623(3) 0.0153(9) Uani 1 1 d .
H25A H 0.3985 0.5697 0.2638 0.018 Uiso 1 1 calc R
C14 C 0.1142(4) 0.3064(3) 0.1127(4) 0.0161(9) Uani 1 1 d .
H14A H 0.1809 0.3265 0.0998 0.019 Uiso 1 1 calc R
C4 C 0.2352(4) 0.5000(3) 0.0847(3) 0.0172(9) Uani 1 1 d .
C1 C 0.2968(3) 0.4319(3) 0.2406(3) 0.0126(8) Uani 1 1 d .
C5 C 0.1112(3) 0.4424(3) 0.2014(3) 0.0133(8) Uani 1 1 d .
C23 C 0.5398(4) 0.5563(3) 0.2134(4) 0.0195(10) Uani 1 1 d .
H23A H 0.5156 0.5745 0.1446 0.023 Uiso 1 1 calc R
H23B H 0.5728 0.6007 0.2524 0.023 Uiso 1 1 calc R
C19 C 0.6172(4) 0.4878(3) 0.2117(4) 0.0212(10) Uani 1 1 d .
H19A H 0.6747 0.5064 0.1792 0.025 Uiso 1 1 calc R
C3 C 0.3485(4) 0.4788(3) 0.0876(3) 0.0169(9) Uani 1 1 d .
H3A H 0.3856 0.5241 0.0662 0.020 Uiso 1 1 calc R
H3B H 0.3549 0.4345 0.0421 0.020 Uiso 1 1 calc R
C22 C 0.5172(4) 0.3614(3) 0.3105(4) 0.0167(9) Uani 1 1 d .
H22A H 0.5676 0.3193 0.3088 0.020 Uiso 1 1 calc R
H22B H 0.4621 0.3406 0.3436 0.020 Uiso 1 1 calc R
C10 C 0.0665(4) 0.4986(3) 0.2599(4) 0.0208(10) Uani 1 1 d .
C11 C 0.1229(5) 0.5692(3) 0.3134(4) 0.0265(12) Uani 1 1 d .
H11A H 0.1905 0.5727 0.2916 0.032 Uiso 1 1 calc R
C27 C 0.2166(5) 0.5897(3) 0.0943(4) 0.0249(11) Uani 1 1 d .
H27A H 0.1443 0.5993 0.0918 0.037 Uiso 1 1 calc R
H27B H 0.2403 0.6173 0.0392 0.037 Uiso 1 1 calc R
H27C H 0.2536 0.6086 0.1578 0.037 Uiso 1 1 calc R
C24 C 0.4892(4) 0.5000(3) 0.3718(4) 0.0170(9) Uani 1 1 d .
H24A H 0.5212 0.5450 0.4102 0.020 Uiso 1 1 calc R
H24B H 0.4327 0.4815 0.4045 0.020 Uiso 1 1 calc R
C18 C 0.5642(4) 0.4174(3) 0.1513(4) 0.0199(10) Uani 1 1 d .
H18A H 0.6135 0.3746 0.1490 0.024 Uiso 1 1 calc R
H18B H 0.5389 0.4340 0.0820 0.024 Uiso 1 1 calc R
C21 C 0.5681(4) 0.4329(3) 0.3711(4) 0.0190(10) Uani 1 1 d .
H21A H 0.5937 0.4163 0.4412 0.023 Uiso 1 1 calc R
C7 C -0.0384(4) 0.3600(3) 0.1829(4) 0.0226(10) Uani 1 1 d .
H7A H -0.0736 0.3139 0.1589 0.027 Uiso 1 1 calc R
C20 C 0.6581(4) 0.4619(3) 0.3212(4) 0.0238(11) Uani 1 1 d .
H20A H 0.7081 0.4194 0.3209 0.029 Uiso 1 1 calc R
H20B H 0.6918 0.5065 0.3593 0.029 Uiso 1 1 calc R
C8 C -0.0864(4) 0.4153(4) 0.2362(4) 0.0262(12) Uani 1 1 d .
H8A H -0.1539 0.4068 0.2460 0.031 Uiso 1 1 calc R
C26 C 0.1670(4) 0.4692(3) -0.0102(3) 0.0203(10) Uani 1 1 d .
H26A H 0.1828 0.4141 -0.0204 0.030 Uiso 1 1 calc R
H26B H 0.1792 0.4998 -0.0681 0.030 Uiso 1 1 calc R
H26C H 0.0961 0.4741 -0.0020 0.030 Uiso 1 1 calc R
C15 C 0.1335(5) 0.2339(3) 0.1839(5) 0.0310(13) Uani 1 1 d .
H15A H 0.1762 0.2495 0.2462 0.047 Uiso 1 1 calc R
H15B H 0.1675 0.1928 0.1515 0.047 Uiso 1 1 calc R
H15C H 0.0690 0.2141 0.1986 0.047 Uiso 1 1 calc R
C9 C -0.0351(4) 0.4831(3) 0.2751(4) 0.0271(12) Uani 1 1 d .
H9A H -0.0683 0.5192 0.3121 0.033 Uiso 1 1 calc R
C16 C 0.0519(4) 0.2805(4) 0.0117(4) 0.0317(13) Uani 1 1 d .
H16A H 0.0383 0.3260 -0.0323 0.048 Uiso 1 1 calc R
H16B H -0.0121 0.2576 0.0234 0.048 Uiso 1 1 calc R
H16C H 0.0901 0.2416 -0.0199 0.048 Uiso 1 1 calc R
C13 C 0.1404(6) 0.5562(4) 0.4292(4) 0.0379(15) Uani 1 1 d .
H13A H 0.1767 0.5070 0.4451 0.057 Uiso 1 1 calc R
H13B H 0.0751 0.5539 0.4527 0.057 Uiso 1 1 calc R
H13C H 0.1802 0.5996 0.4621 0.057 Uiso 1 1 calc R
C12 C 0.0670(6) 0.6485(4) 0.2874(5) 0.0400(16) Uani 1 1 d .
H12A H 0.0531 0.6549 0.2148 0.060 Uiso 1 1 calc R
H12B H 0.1096 0.6916 0.3170 0.060 Uiso 1 1 calc R
H12C H 0.0033 0.6485 0.3141 0.060 Uiso 1 1 calc R

loop_
_atom_site_aniso_label
_atom_site_aniso_U_11
_atom_site_aniso_U_22
_atom_site_aniso_U_33
_atom_site_aniso_U_23
_atom_site_aniso_U_13
_atom_site_aniso_U_12
Au1 0.01554(9) 0.01818(9) 0.01381(9) 0.00419(7) 0.00254(6) -0.00003(7)
I3 0.02387(18) 0.02425(18) 0.0492(2) 0.00046(16) 0.01315(16) -0.00013(14)
I1 0.02449(17) 0.02518(17) 0.01921(15) 0.00643(12) 0.00380(13) 0.00091(13)
I2 0.02738(17) 0.01886(15) 0.01948(15) 0.00214(12) 0.00887(13) 0.00453(12)
N1 0.0155(18) 0.0089(16) 0.0101(17) 0.0013(13) 0.0011(14) 0.0013(14)
C6 0.013(2) 0.019(2) 0.012(2) 0.0037(17) 0.0007(17) 0.0025(17)
C17 0.018(2) 0.015(2) 0.013(2) 0.0006(16) 0.0058(17) 0.0018(17)
C2 0.012(2) 0.013(2) 0.0096(19) -0.0005(16) 0.0027(16) -0.0030(16)
C25 0.017(2) 0.013(2) 0.017(2) -0.0022(17) 0.0049(18) -0.0015(17)
C14 0.016(2) 0.014(2) 0.019(2) -0.0017(17) 0.0056(18) -0.0035(17)
C4 0.023(2) 0.016(2) 0.013(2) 0.0049(17) 0.0045(18) 0.0021(18)
C1 0.013(2) 0.012(2) 0.013(2) -0.0037(16) 0.0011(16) 0.0021(16)
C5 0.014(2) 0.016(2) 0.0105(19) 0.0035(16) 0.0018(16) 0.0060(17)
C23 0.018(2) 0.017(2) 0.024(2) 0.0017(19) 0.0038(19) -0.0074(18)
C19 0.015(2) 0.026(3) 0.023(2) 0.002(2) 0.0064(19) -0.005(2)
C3 0.019(2) 0.020(2) 0.011(2) 0.0051(17) 0.0018(17) -0.0011(19)
C22 0.017(2) 0.017(2) 0.017(2) 0.0024(17) 0.0064(18) 0.0042(18)
C10 0.023(3) 0.025(3) 0.015(2) 0.0018(19) 0.0046(19) 0.008(2)
C11 0.040(3) 0.020(2) 0.019(2) -0.005(2) 0.005(2) 0.012(2)
C27 0.040(3) 0.013(2) 0.021(2) 0.0066(19) 0.003(2) 0.004(2)
C24 0.015(2) 0.019(2) 0.016(2) -0.0038(18) 0.0019(18) -0.0016(18)
C18 0.022(2) 0.024(2) 0.016(2) 0.0003(19) 0.0099(19) 0.000(2)
C21 0.018(2) 0.023(2) 0.016(2) -0.0004(18) 0.0033(18) 0.0029(19)
C7 0.014(2) 0.032(3) 0.021(2) 0.008(2) 0.0008(19) -0.001(2)
C20 0.018(2) 0.031(3) 0.023(2) -0.002(2) 0.004(2) -0.002(2)
C8 0.013(2) 0.043(3) 0.025(3) 0.011(2) 0.008(2) 0.009(2)
C26 0.024(3) 0.025(3) 0.011(2) 0.0040(18) -0.0004(19) 0.002(2)
C15 0.042(3) 0.014(2) 0.037(3) 0.001(2) 0.009(3) 0.001(2)
C9 0.027(3) 0.035(3) 0.022(3) 0.007(2) 0.012(2) 0.019(2)
C16 0.025(3) 0.040(3) 0.029(3) -0.014(3) 0.003(2) -0.010(2)
C13 0.059(4) 0.033(3) 0.019(3) -0.007(2) -0.002(3) 0.016(3)
C12 0.066(5) 0.027(3) 0.027(3) -0.001(2) 0.007(3) 0.020(3)

loop_
_atom_type_symbol
_atom_type_description
_atom_type_scat_dispersion_real
_atom_type_scat_dispersion_imag
_atom_type_scat_source
C C 0.0033 0.0016 'International Tables Vol C Tables 4.2.6.8 and 6.1.1.4'
H H 0.0000 0.0000 'International Tables Vol C Tables 4.2.6.8 and 6.1.1.4'
N N 0.0061 0.0033 'International Tables Vol C Tables 4.2.6.8 and 6.1.1.4'
I I -0.4742 1.8119 'International Tables Vol C Tables 4.2.6.8 and 6.1.1.4'
Au Au -2.0133 8.8022 'International Tables Vol C Tables 4.2.6.8 and 6.1.1.4'

loop_
_geom_angle_atom_site_label_1
_geom_angle_atom_site_label_2
_geom_angle_atom_site_label_3
_geom_angle
C1 Au1 I1 177.36(12)
C1 N1 C5 122.3(4)
C1 N1 C4 115.8(4)
C5 N1 C4 121.9(4)
C7 C6 C5 117.2(4)
C7 C6 C14 119.2(4)
C5 C6 C14 123.4(4)
C22 C17 C18 107.8(4)
C22 C17 C2 112.4(4)
C18 C17 C2 108.5(4)
C22 C17 H17A 109.3
C18 C17 H17A 109.3
C2 C17 H17A 109.3
C1 C2 C17 114.0(4)
C1 C2 C3 101.5(4)
C17 C2 C3 111.2(4)
C1 C2 C25 109.9(3)
C17 C2 C25 107.1(4)
C3 C2 C25 113.3(4)
C24 C25 C23 108.0(4)
C24 C25 C2 111.0(4)
C23 C25 C2 110.1(4)
C24 C25 H25A 109.2
C23 C25 H25A 109.2
C2 C25 H25A 109.2
C6 C14 C16 112.7(4)
C6 C14 C15 109.6(4)
C16 C14 C15 109.4(4)
C6 C14 H14A 108.3
C16 C14 H14A 108.3
C15 C14 H14A 108.3
C26 C4 N1 111.9(4)
C26 C4 C3 112.8(4)
N1 C4 C3 99.3(3)
C26 C4 C27 108.8(4)
N1 C4 C27 110.5(4)
C3 C4 C27 113.3(4)
N1 C1 C2 110.4(4)
N1 C1 Au1 119.0(3)
C2 C1 Au1 130.6(3)
C6 C5 C10 123.3(4)
C6 C5 N1 117.7(4)
C10 C5 N1 119.0(4)
C19 C23 C25 109.1(4)
C19 C23 H23A 109.9
C25 C23 H23A 109.9
C19 C23 H23B 109.9
C25 C23 H23B 109.9
H23A C23 H23B 108.3
C18 C19 C20 110.0(4)
C18 C19 C23 109.6(4)
C20 C19 C23 109.3(4)
C18 C19 H19A 109.3
C20 C19 H19A 109.3
C23 C19 H19A 109.3
C4 C3 C2 107.7(4)
C4 C3 H3A 110.2
C2 C3 H3A 110.2
C4 C3 H3B 110.2
C2 C3 H3B 110.2
H3A C3 H3B 108.5
C17 C22 C21 109.9(4)
C17 C22 H22A 109.7
C21 C22 H22A 109.7
C17 C22 H22B 109.7
C21 C22 H22B 109.7
H22A C22 H22B 108.2
C5 C10 C9 116.4(5)
C5 C10 C11 124.6(5)
C9 C10 C11 118.8(5)
C10 C11 C12 113.0(5)
C10 C11 C13 110.2(5)
C12 C11 C13 109.9(4)
C10 C11 H11A 107.9
C12 C11 H11A 107.9
C13 C11 H11A 107.9
C4 C27 H27A 109.5
C4 C27 H27B 109.5
H27A C27 H27B 109.5
C4 C27 H27C 109.5
H27A C27 H27C 109.5
H27B C27 H27C 109.5
C21 C24 C25 110.0(4)
C21 C24 H24A 109.7
C25 C24 H24A 109.7
C21 C24 H24B 109.7
C25 C24 H24B 109.7
H24A C24 H24B 108.2
C19 C18 C17 110.0(4)
C19 C18 H18A 109.7
C17 C18 H18A 109.7
C19 C18 H18B 109.7
C17 C18 H18B 109.7
H18A C18 H18B 108.2
C20 C21 C24 110.0(4)
C20 C21 C22 108.9(4)
C24 C21 C22 109.6(4)
C20 C21 H21A 109.4
C24 C21 H21A 109.4
C22 C21 H21A 109.4
C8 C7 C6 121.2(5)
C8 C7 H7A 119.4
C6 C7 H7A 119.4
C21 C20 C19 108.9(4)
C21 C20 H20A 109.9
C19 C20 H20A 109.9
C21 C20 H20B 109.9
C19 C20 H20B 109.9
H20A C20 H20B 108.3
C7 C8 C9 120.7(5)
C7 C8 H8A 119.6
C9 C8 H8A 119.6
C4 C26 H26A 109.5
C4 C26 H26B 109.5
H26A C26 H26B 109.5
C4 C26 H26C 109.5
H26A C26 H26C 109.5
H26B C26 H26C 109.5
C14 C15 H15A 109.5
C14 C15 H15B 109.5
H15A C15 H15B 109.5
C14 C15 H15C 109.5
H15A C15 H15C 109.5
H15B C15 H15C 109.5
C8 C9 C10 121.1(5)
C8 C9 H9A 119.5
C10 C9 H9A 119.5
C14 C16 H16A 109.5
C14 C16 H16B 109.5
H16A C16 H16B 109.5
C14 C16 H16C 109.5
H16A C16 H16C 109.5
H16B C16 H16C 109.5
C11 C13 H13A 109.5
C11 C13 H13B 109.5
H13A C13 H13B 109.5
C11 C13 H13C 109.5
H13A C13 H13C 109.5
H13B C13 H13C 109.5
C11 C12 H12A 109.5
C11 C12 H12B 109.5
H12A C12 H12B 109.5
C11 C12 H12C 109.5
H12A C12 H12C 109.5
H12B C12 H12C 109.5

loop_
_geom_bond_atom_site_label_1
_geom_bond_atom_site_label_2
_geom_bond_distance
Au1 C1 2.024(4)
Au1 I1 2.5684(4)
I3 I2 2.7626(5)
N1 C1 1.299(6)
N1 C5 1.463(6)
N1 C4 1.524(5)
C6 C7 1.392(7)
C6 C5 1.401(7)
C6 C14 1.518(6)
C17 C22 1.532(6)
C17 C18 1.543(6)
C17 C2 1.552(6)
C17 H17A 0.9800
C2 C1 1.517(6)
C2 C3 1.556(6)
C2 C25 1.559(6)
C25 C24 1.535(6)
C25 C23 1.547(6)
C25 H25A 0.9800
C14 C16 1.522(7)
C14 C15 1.538(7)
C14 H14A 0.9800
C4 C26 1.518(7)
C4 C3 1.526(7)
C4 C27 1.531(7)
C5 C10 1.409(6)
C23 C19 1.536(7)
C23 H23A 0.9700
C23 H23B 0.9700
C19 C18 1.531(7)
C19 C20 1.533(7)
C19 H19A 0.9800
C3 H3A 0.9700
C3 H3B 0.9700
C22 C21 1.537(7)
C22 H22A 0.9700
C22 H22B 0.9700
C10 C9 1.408(7)
C10 C11 1.512(8)
C11 C12 1.530(7)
C11 C13 1.536(7)
C11 H11A 0.9800
C27 H27A 0.9600
C27 H27B 0.9600
C27 H27C 0.9600
C24 C21 1.532(7)
C24 H24A 0.9700
C24 H24B 0.9700
C18 H18A 0.9700
C18 H18B 0.9700
C21 C20 1.526(7)
C21 H21A 0.9800
C7 C8 1.380(8)
C7 H7A 0.9300
C20 H20A 0.9700
C20 H20B 0.9700
C8 C9 1.379(9)
C8 H8A 0.9300
C26 H26A 0.9600
C26 H26B 0.9600
C26 H26C 0.9600
C15 H15A 0.9600
C15 H15B 0.9600
C15 H15C 0.9600
C9 H9A 0.9300
C16 H16A 0.9600
C16 H16B 0.9600
C16 H16C 0.9600
C13 H13A 0.9600
C13 H13B 0.9600
C13 H13C 0.9600
C12 H12A 0.9600
C12 H12B 0.9600
C12 H12C 0.9600

loop_
_geom_torsion_atom_site_label_1
_geom_torsion_atom_site_label_2
_geom_torsion_atom_site_label_3
_geom_torsion_atom_site_label_4
_geom_torsion
C22 C17 C2 C1 -64.5(5)
C18 C17 C2 C1 176.4(4)
C22 C17 C2 C3 -178.4(4)
C18 C17 C2 C3 62.4(5)
C22 C17 C2 C25 57.3(5)
C18 C17 C2 C25 -61.9(4)
C1 C2 C25 C24 66.4(5)
C17 C2 C25 C24 -57.8(4)
C3 C2 C25 C24 179.1(4)
C1 C2 C25 C23 -174.0(4)
C17 C2 C25 C23 61.7(5)
C3 C2 C25 C23 -61.3(5)
C7 C6 C14 C16 54.9(6)
C5 C6 C14 C16 -130.0(5)
C7 C6 C14 C15 -67.2(6)
C5 C6 C14 C15 107.9(5)
C1 N1 C4 C26 132.5(4)
C5 N1 C4 C26 -46.8(5)
C1 N1 C4 C3 13.2(5)
C5 N1 C4 C3 -166.1(4)
C1 N1 C4 C27 -106.1(5)
C5 N1 C4 C27 74.6(5)
C5 N1 C1 C2 -179.7(4)
C4 N1 C1 C2 1.0(5)
C5 N1 C1 Au1 -2.0(5)
C4 N1 C1 Au1 178.6(3)
C17 C2 C1 N1 -134.1(4)
C3 C2 C1 N1 -14.5(5)
C25 C2 C1 N1 105.6(4)
C17 C2 C1 Au1 48.5(5)
C3 C2 C1 Au1 168.2(3)
C25 C2 C1 Au1 -71.7(5)
C7 C6 C5 C10 3.1(7)
C14 C6 C5 C10 -172.1(4)
C7 C6 C5 N1 -178.6(4)
C14 C6 C5 N1 6.2(6)
C1 N1 C5 C6 -89.6(5)
C4 N1 C5 C6 89.7(5)
C1 N1 C5 C10 88.8(5)
C4 N1 C5 C10 -91.9(5)
C24 C25 C23 C19 61.0(5)
C2 C25 C23 C19 -60.3(5)
C25 C23 C19 C18 58.7(5)
C25 C23 C19 C20 -61.9(5)
C26 C4 C3 C2 -140.0(4)
N1 C4 C3 C2 -21.4(4)
C27 C4 C3 C2 95.8(4)
C1 C2 C3 C4 22.6(5)
C17 C2 C3 C4 144.1(4)
C25 C2 C3 C4 -95.1(4)
C18 C17 C22 C21 61.0(5)
C2 C17 C22 C21 -58.6(5)
C6 C5 C10 C9 -3.6(7)
N1 C5 C10 C9 178.1(4)
C6 C5 C10 C11 171.1(5)
N1 C5 C10 C11 -7.2(7)
C5 C10 C11 C12 127.5(5)
C9 C10 C11 C12 -57.9(6)
C5 C10 C11 C13 -109.2(6)
C9 C10 C11 C13 65.4(6)
C23 C25 C24 C21 -60.2(5)
C2 C25 C24 C21 60.6(5)
C20 C19 C18 C17 59.7(5)
C23 C19 C18 C17 -60.5(5)
C22 C17 C18 C19 -59.6(5)
C2 C17 C18 C19 62.4(5)
C25 C24 C21 C20 60.2(5)
C25 C24 C21 C22 -59.5(5)
C17 C22 C21 C20 -62.3(5)
C17 C22 C21 C24 58.1(5)
C5 C6 C7 C8 -0.3(7)
C14 C6 C7 C8 175.1(5)
C24 C21 C20 C19 -59.7(5)
C22 C21 C20 C19 60.5(5)
C18 C19 C20 C21 -59.8(5)
C23 C19 C20 C21 60.7(5)
C6 C7 C8 C9 -1.8(8)
C7 C8 C9 C10 1.3(8)
C5 C10 C9 C8 1.3(7)
C11 C10 C9 C8 -173.7(5)
